data_4517780
loop_
_publ_author_name
'Arunachalam, Rajendran'
'Chinnaraja, Eswaran'
'Subramanian, Saravanan'
'Suresh, Eringathodi'
'Subramanian, Palani S.'

_publ_section_title
;
 Catalytic Conversion of Carbon Dioxide Using Binuclear Double-Stranded
 Helicates: Cyclic Carbonate from Epoxides and Diol
;
_journal_issue 25
_journal_name_full 'ACS Omega'
_journal_page_first 14890
_journal_page_last 14899
_journal_paper_doi 10.1021/acsomega.9b04241
_journal_volume 5
_journal_year 2020
_chemical_formula_sum 'C32 H32 Cl4 N12 Ni2 O12'
_chemical_formula_weight 1035.92
_space_group_IT_number 2
_space_group_name_Hall '-P 1'
_space_group_name_H-M_alt 'P -1'
_symmetry_cell_setting triclinic
_symmetry_space_group_name_H-M 'P -1'
_atom_sites_solution_hydrogens geom
_atom_sites_solution_primary direct
_atom_sites_solution_secondary difmap
_audit_creation_method SHELXL-97
_cell_angle_alpha 93.584(2)
_cell_angle_beta 93.336(2)
_cell_angle_gamma 116.2090(10)
_cell_formula_units_Z 2
_cell_length_a 12.4492(11)
_cell_length_b 12.9077(12)
_cell_length_c 16.7609(15)
_cell_measurement_reflns_used 4098
_cell_measurement_temperature 150(2)
_cell_measurement_theta_max 24.69
_cell_measurement_theta_min 2.25
_cell_volume 2400.6(4)
_computing_cell_refinement 'BRUKER SMART'
_computing_data_collection 'BRUKER SMART'
_computing_data_reduction 'BRUKER SAINT'
_computing_molecular_graphics ORTEP
_computing_structure_refinement 'SHELXL-97 (Sheldrick, 1997)'
_computing_structure_solution 'SHELXS-97 (Sheldrick, 1990)'
_diffrn_ambient_temperature 150(2)
_diffrn_measured_fraction_theta_full 0.991
_diffrn_measured_fraction_theta_max 0.991
_diffrn_measurement_device_type 'BRUKER SMART APEX CCD DIFFRACTOMETER'
_diffrn_measurement_method 'OMEGA-PHI SCAN'
_diffrn_radiation_monochromator graphite
_diffrn_radiation_source 'fine-focus sealed tube'
_diffrn_radiation_type MoK\a
_diffrn_radiation_wavelength 0.71073
_diffrn_reflns_av_R_equivalents 0.0389
_diffrn_reflns_av_sigmaI/netI 0.0651
_diffrn_reflns_limit_h_max 14
_diffrn_reflns_limit_h_min -14
_diffrn_reflns_limit_k_max 15
_diffrn_reflns_limit_k_min -15
_diffrn_reflns_limit_l_max 19
_diffrn_reflns_limit_l_min -19
_diffrn_reflns_number 17284
_diffrn_reflns_theta_full 25.00
_diffrn_reflns_theta_max 25.00
_diffrn_reflns_theta_min 1.89
_exptl_absorpt_coefficient_mu 1.072
_exptl_absorpt_correction_T_max 0.9686
_exptl_absorpt_correction_T_min 0.8305
_exptl_absorpt_correction_type multi-scan
_exptl_absorpt_process_details 'BRUKER SADABS'
_exptl_crystal_colour 'PALE YELLOW'
_exptl_crystal_density_diffrn 1.433
_exptl_crystal_density_method 'not measured'
_exptl_crystal_description PLATES
_exptl_crystal_F_000 1056
_exptl_crystal_size_max 0.18
_exptl_crystal_size_mid 0.09
_exptl_crystal_size_min 0.03
_platon_squeeze_details ' ?'
_refine_diff_density_max 1.031
_refine_diff_density_min -1.063
_refine_diff_density_rms 0.127
_refine_ls_extinction_method none
_refine_ls_goodness_of_fit_ref 1.068
_refine_ls_hydrogen_treatment mixed
_refine_ls_matrix_type full
_refine_ls_number_parameters 559
_refine_ls_number_reflns 8372
_refine_ls_number_restraints 0
_refine_ls_restrained_S_all 1.068
_refine_ls_R_factor_all 0.0966
_refine_ls_R_factor_gt 0.0782
_refine_ls_shift/su_max 0.000
_refine_ls_shift/su_mean 0.000
_refine_ls_structure_factor_coef Fsqd
_refine_ls_weighting_details 'calc w=1/[\s^2^(Fo^2^)+(0.0966P)^2^+11.6202P] where P=(Fo^2^+2Fc^2^)/3'
_refine_ls_weighting_scheme calc
_refine_ls_wR_factor_gt 0.1962
_refine_ls_wR_factor_ref 0.2073
_reflns_number_gt 6785
_reflns_number_total 8372
_reflns_threshold_expression >2sigma(I)
_cod_data_source_file ao9b04241_si_003.cif
_cod_data_source_block 135arsm
_cod_depositor_comments
;
The following automatic conversions were performed:

data item '_exptl_absorpt_correction_type' value 'MULTI-SCAN' was
changed to 'multi-scan' in accordance with the
/home/data/users/saulius/crontab/automatic-downloads/rss-feeds/ACS/lib/dictionaries/cif_core.dic
dictionary named 'cif_core.dic' version 2.4.2 last updated on
2011-04-26.

data item '_symmetry_cell_setting' value 'TRICLINIC' was changed to
'triclinic' in accordance with the
/home/data/users/saulius/crontab/automatic-downloads/rss-feeds/ACS/lib/dictionaries/cif_core.dic
dictionary named 'cif_core.dic' version 2.4.2 last updated on
2011-04-26.

Automatic conversion script
Id: cif_fix_values 7556 2019-12-06 15:28:31Z antanas 

 Adding full bibliography for 4517780--4517782.cif.

 Adding full bibliography for 4517780--4517782.cif.
;
_cod_original_sg_symbol_H-M P-1
_cod_database_code 4517780

loop_
_symmetry_equiv_pos_as_xyz
'x, y, z'
'-x, -y, -z'

loop_
_atom_site_label
_atom_site_type_symbol
_atom_site_fract_x
_atom_site_fract_y
_atom_site_fract_z
_atom_site_U_iso_or_equiv
_atom_site_adp_type
_atom_site_occupancy
_atom_site_symmetry_multiplicity
_atom_site_calc_flag
_atom_site_refinement_flags
_atom_site_disorder_assembly
_atom_site_disorder_group
Ni1 Ni 0.51962(6) 0.25916(6) 0.52117(4) 0.0145(2) Uani 1 1 d . . .
Ni2 Ni 0.29380(7) 0.14278(6) 0.18553(4) 0.0182(2) Uani 1 1 d . . .
Cl1 Cl 0.9124(2) 0.8438(2) 0.31290(17) 0.0656(7) Uani 1 1 d . . .
Cl2 Cl 0.3365(2) 0.6611(2) 0.17912(17) 0.0708(7) Uani 1 1 d . . .
Cl3 Cl 0.9940(3) 0.3950(4) 0.4655(2) 0.1090(12) Uani 1 1 d . . .
Cl4 Cl 0.8354(4) 0.6645(4) 0.4276(3) 0.1407(16) Uani 1 1 d . . .
N1 N 0.6457(4) 0.2225(4) 0.5828(3) 0.0177(10) Uani 1 1 d . . .
N2 N 0.4189(4) 0.0986(4) 0.5447(3) 0.0166(10) Uani 1 1 d . . .
N3 N 0.2998(4) 0.0539(4) 0.5198(3) 0.0196(11) Uani 1 1 d . . .
H3C H 0.2478 -0.0138 0.5296 0.024 Uiso 1 1 calc R . .
N4 N 0.1765(5) 0.2519(4) 0.2753(3) 0.0239(12) Uani 1 1 d . . .
H4C H 0.1453 0.2970 0.2892 0.029 Uiso 1 1 calc R . .
N5 N 0.2302(4) 0.2581(4) 0.2068(3) 0.0209(11) Uani 1 1 d . . .
N6 N 0.3386(4) 0.2339(5) 0.0855(3) 0.0230(11) Uani 1 1 d . . .
N7 N 0.4910(4) 0.3522(4) 0.6149(3) 0.0170(10) Uani 1 1 d . . .
N8 N 0.6201(4) 0.4207(4) 0.4969(3) 0.0154(10) Uani 1 1 d . . .
N9 N 0.6774(4) 0.4316(4) 0.4300(3) 0.0189(11) Uani 1 1 d . . .
H9C H 0.7253 0.4980 0.4157 0.023 Uiso 1 1 calc R . .
N10 N 0.4790(4) 0.0682(4) 0.1992(3) 0.0221(11) Uani 1 1 d . . .
H10C H 0.5153 0.0251 0.1954 0.026 Uiso 1 1 calc R . .
N11 N 0.3608(4) 0.0301(4) 0.1727(3) 0.0212(11) Uani 1 1 d . . .
N12 N 0.1444(4) -0.0048(4) 0.1306(3) 0.0233(11) Uani 1 1 d . . .
O1 O 0.3484(3) 0.2233(3) 0.4647(2) 0.0171(8) Uani 1 1 d . . .
O2 O 0.2251(4) 0.1061(3) 0.2984(2) 0.0191(9) Uani 1 1 d . . .
O3 O 0.5843(3) 0.2365(3) 0.4096(2) 0.0173(8) Uani 1 1 d . . .
O4 O 0.4768(4) 0.2372(3) 0.2391(2) 0.0213(9) Uani 1 1 d . . .
O5 O 0.8177(4) 0.1441(4) 0.4084(4) 0.0484(15) Uani 1 1 d . . .
O6 O 0.5562(5) 0.8962(4) 0.2175(4) 0.0493(15) Uani 1 1 d . . .
O7 O 0.8124(5) 0.9978(6) 0.2652(4) 0.0626(17) Uani 1 1 d . . .
O8 O 0.6772(6) 0.4334(6) 0.1269(4) 0.0662(18) Uani 1 1 d . . .
O9 O 0.8763(6) 0.6020(6) 0.2201(5) 0.074(2) Uani 1 1 d . . .
O10 O 0.0702(6) 0.5423(6) 0.2085(5) 0.077(2) Uani 1 1 d . . .
O11 O 0.5955(9) 0.0682(8) 0.0287(4) 0.118(4) Uani 1 1 d . . .
O12 O 0.2800(8) 0.6793(9) 0.0014(5) 0.104(3) Uani 1 1 d . . .
C1 C 0.7635(6) 0.2883(5) 0.5995(4) 0.0238(14) Uani 1 1 d . . .
H1 H 0.7973 0.3636 0.5846 0.029 Uiso 1 1 calc R . .
C2 C 0.8379(6) 0.2489(6) 0.6385(4) 0.0278(14) Uani 1 1 d . . .
H2 H 0.9200 0.2967 0.6494 0.033 Uiso 1 1 calc R . .
C3 C 0.7873(6) 0.1373(5) 0.6606(4) 0.0245(14) Uani 1 1 d . . .
H3 H 0.8350 0.1089 0.6871 0.029 Uiso 1 1 calc R . .
C4 C 0.6676(6) 0.0694(5) 0.6436(4) 0.0230(13) Uani 1 1 d . . .
H4 H 0.6328 -0.0062 0.6581 0.028 Uiso 1 1 calc R . .
C5 C 0.5977(5) 0.1127(5) 0.6049(3) 0.0186(12) Uani 1 1 d . . .
C6 C 0.4667(5) 0.0447(5) 0.5832(3) 0.0185(12) Uani 1 1 d . . .
H6 H 0.4230 -0.0306 0.5965 0.022 Uiso 1 1 calc R . .
C7 C 0.2711(5) 0.1250(5) 0.4789(3) 0.0191(13) Uani 1 1 d . . .
C8 C 0.1401(5) 0.0825(5) 0.4521(4) 0.0213(13) Uani 1 1 d . . .
H8A H 0.1086 0.0035 0.4273 0.026 Uiso 1 1 calc R . .
H8B H 0.0977 0.0807 0.4991 0.026 Uiso 1 1 calc R . .
C9 C 0.1136(5) 0.1537(5) 0.3942(4) 0.0226(13) Uani 1 1 d . . .
H9A H 0.0276 0.1178 0.3791 0.027 Uiso 1 1 calc R . .
H9B H 0.1358 0.2299 0.4214 0.027 Uiso 1 1 calc R . .
C10 C 0.1765(5) 0.1681(5) 0.3200(4) 0.0201(13) Uani 1 1 d . . .
C11 C 0.2487(6) 0.3351(6) 0.1581(4) 0.0278(15) Uani 1 1 d . . .
H11 H 0.2263 0.3945 0.1668 0.033 Uiso 1 1 calc R . .
C12 C 0.3076(6) 0.3229(5) 0.0878(4) 0.0247(14) Uani 1 1 d . . .
C13 C 0.3313(6) 0.3967(6) 0.0275(4) 0.0274(14) Uani 1 1 d . . .
H13 H 0.3114 0.4582 0.0310 0.033 Uiso 1 1 calc R . .
C14 C 0.3847(6) 0.3773(6) -0.0375(4) 0.0362(17) Uani 1 1 d . . .
H14 H 0.3995 0.4245 -0.0793 0.043 Uiso 1 1 calc R . .
C15 C 0.4161(6) 0.2872(7) -0.0402(4) 0.0353(17) Uani 1 1 d . . .
H15 H 0.4530 0.2735 -0.0836 0.042 Uiso 1 1 calc R . .
C16 C 0.3919(6) 0.2169(6) 0.0228(4) 0.0300(15) Uani 1 1 d . . .
H16 H 0.4136 0.1566 0.0210 0.036 Uiso 1 1 calc R . .
C17 C 0.4181(5) 0.3125(5) 0.6725(4) 0.0216(13) Uani 1 1 d . . .
H17 H 0.3742 0.2327 0.6732 0.026 Uiso 1 1 calc R . .
C18 C 0.4048(5) 0.3852(5) 0.7315(4) 0.0237(13) Uani 1 1 d . . .
H18 H 0.3547 0.3548 0.7718 0.028 Uiso 1 1 calc R . .
C19 C 0.4673(6) 0.5030(5) 0.7291(4) 0.0234(14) Uani 1 1 d . . .
H19 H 0.4597 0.5535 0.7679 0.028 Uiso 1 1 calc R . .
C20 C 0.5413(5) 0.5458(5) 0.6690(4) 0.0208(13) Uani 1 1 d . . .
H20 H 0.5832 0.6254 0.6662 0.025 Uiso 1 1 calc R . .
C21 C 0.5524(5) 0.4689(5) 0.6129(3) 0.0159(12) Uani 1 1 d . . .
C22 C 0.6254(5) 0.5040(5) 0.5445(4) 0.0194(13) Uani 1 1 d . . .
H22 H 0.6720 0.5814 0.5367 0.023 Uiso 1 1 calc R . .
C23 C 0.6544(5) 0.3302(5) 0.3868(3) 0.0173(12) Uani 1 1 d . . .
C24 C 0.7168(5) 0.3388(5) 0.3128(4) 0.0208(13) Uani 1 1 d . . .
H24A H 0.8012 0.3619 0.3278 0.025 Uiso 1 1 calc R . .
H24B H 0.7114 0.3988 0.2831 0.025 Uiso 1 1 calc R . .
C25 C 0.6649(5) 0.2264(5) 0.2588(4) 0.0211(13) Uani 1 1 d . . .
H25A H 0.7092 0.2383 0.2117 0.025 Uiso 1 1 calc R . .
H25B H 0.6768 0.1684 0.2871 0.025 Uiso 1 1 calc R . .
C26 C 0.5343(5) 0.1804(5) 0.2320(3) 0.0180(12) Uani 1 1 d . . .
C27 C 0.2921(6) -0.0737(5) 0.1433(4) 0.0255(14) Uani 1 1 d . . .
H27 H 0.3191 -0.1302 0.1373 0.031 Uiso 1 1 calc R . .
C28 C 0.1682(6) -0.0973(6) 0.1196(4) 0.0255(14) Uani 1 1 d . . .
C29 C 0.0810(6) -0.2050(6) 0.0884(5) 0.0392(18) Uani 1 1 d . . .
H29 H 0.0991 -0.2675 0.0818 0.047 Uiso 1 1 calc R . .
C30 C -0.0334(7) -0.2188(7) 0.0671(5) 0.050(2) Uani 1 1 d . . .
H30 H -0.0935 -0.2906 0.0453 0.060 Uiso 1 1 calc R . .
C31 C -0.0578(6) -0.1255(7) 0.0785(5) 0.0425(19) Uani 1 1 d . . .
H31 H -0.1348 -0.1333 0.0654 0.051 Uiso 1 1 calc R . .
C32 C 0.0348(6) -0.0189(6) 0.1099(4) 0.0304(15) Uani 1 1 d . . .
H32 H 0.0187 0.0447 0.1165 0.036 Uiso 1 1 calc R . .

loop_
_atom_site_aniso_label
_atom_site_aniso_U_11
_atom_site_aniso_U_22
_atom_site_aniso_U_33
_atom_site_aniso_U_23
_atom_site_aniso_U_13
_atom_site_aniso_U_12
Ni1 0.0142(4) 0.0110(4) 0.0181(4) 0.0017(3) 0.0030(3) 0.0053(3)
Ni2 0.0179(4) 0.0192(4) 0.0213(4) 0.0011(3) 0.0014(3) 0.0118(3)
Cl1 0.0485(13) 0.0544(14) 0.0875(18) 0.0145(12) -0.0030(12) 0.0172(11)
Cl2 0.0698(17) 0.0594(15) 0.0900(19) 0.0110(13) 0.0202(14) 0.0330(13)
Cl3 0.087(2) 0.134(3) 0.099(3) 0.024(2) 0.0120(19) 0.041(2)
Cl4 0.124(3) 0.132(4) 0.158(4) -0.021(3) 0.004(3) 0.056(3)
N1 0.017(3) 0.016(2) 0.020(3) -0.001(2) 0.005(2) 0.007(2)
N2 0.018(3) 0.016(2) 0.015(2) -0.0005(19) 0.002(2) 0.007(2)
N3 0.011(2) 0.014(2) 0.030(3) 0.003(2) 0.003(2) 0.002(2)
N4 0.026(3) 0.024(3) 0.029(3) 0.003(2) 0.006(2) 0.018(2)
N5 0.020(3) 0.021(3) 0.025(3) 0.003(2) 0.003(2) 0.012(2)
N6 0.015(3) 0.030(3) 0.023(3) 0.003(2) 0.004(2) 0.009(2)
N7 0.017(3) 0.016(2) 0.019(3) 0.001(2) 0.002(2) 0.009(2)
N8 0.014(2) 0.016(2) 0.019(3) 0.005(2) 0.004(2) 0.009(2)
N9 0.020(3) 0.013(2) 0.023(3) 0.007(2) 0.007(2) 0.005(2)
N10 0.015(3) 0.022(3) 0.033(3) -0.005(2) 0.001(2) 0.013(2)
N11 0.020(3) 0.024(3) 0.021(3) -0.001(2) 0.001(2) 0.011(2)
N12 0.019(3) 0.026(3) 0.021(3) -0.002(2) -0.001(2) 0.008(2)
O1 0.013(2) 0.015(2) 0.021(2) 0.0037(16) 0.0019(16) 0.0040(17)
O2 0.020(2) 0.018(2) 0.023(2) 0.0005(17) 0.0024(17) 0.0120(18)
O3 0.020(2) 0.014(2) 0.019(2) 0.0016(16) 0.0039(17) 0.0082(18)
O4 0.020(2) 0.015(2) 0.030(2) -0.0027(17) 0.0000(18) 0.0108(18)
O5 0.025(3) 0.035(3) 0.084(4) 0.028(3) 0.007(3) 0.009(2)
O6 0.035(3) 0.033(3) 0.086(4) 0.012(3) -0.009(3) 0.022(2)
O7 0.040(3) 0.086(5) 0.051(4) -0.001(3) 0.001(3) 0.019(3)
O8 0.081(5) 0.060(4) 0.051(4) 0.022(3) -0.007(3) 0.025(4)
O9 0.071(5) 0.059(4) 0.097(5) 0.012(4) 0.022(4) 0.032(4)
O10 0.060(4) 0.067(4) 0.107(6) -0.010(4) 0.003(4) 0.036(4)
O11 0.239(10) 0.149(8) 0.079(5) 0.074(5) 0.112(6) 0.169(8)
O12 0.098(6) 0.141(8) 0.095(6) -0.020(6) -0.001(5) 0.077(6)
C1 0.025(3) 0.020(3) 0.024(3) 0.005(3) 0.002(3) 0.008(3)
C2 0.018(3) 0.029(4) 0.035(4) 0.000(3) 0.000(3) 0.011(3)
C3 0.023(3) 0.031(4) 0.026(3) 0.000(3) -0.002(3) 0.018(3)
C4 0.029(4) 0.025(3) 0.021(3) 0.005(3) 0.005(3) 0.017(3)
C5 0.027(3) 0.016(3) 0.017(3) 0.001(2) 0.006(2) 0.013(3)
C6 0.023(3) 0.012(3) 0.019(3) -0.002(2) 0.002(2) 0.007(3)
C7 0.015(3) 0.021(3) 0.018(3) -0.004(2) 0.006(2) 0.004(3)
C8 0.012(3) 0.024(3) 0.024(3) 0.002(3) 0.002(2) 0.005(3)
C9 0.017(3) 0.023(3) 0.029(3) -0.001(3) 0.002(3) 0.011(3)
C10 0.016(3) 0.019(3) 0.023(3) -0.006(2) 0.000(2) 0.007(3)
C11 0.035(4) 0.027(3) 0.030(4) 0.005(3) 0.002(3) 0.021(3)
C12 0.019(3) 0.024(3) 0.027(3) 0.001(3) -0.003(3) 0.006(3)
C13 0.024(3) 0.028(3) 0.026(4) 0.005(3) -0.001(3) 0.008(3)
C14 0.029(4) 0.039(4) 0.025(4) 0.008(3) -0.002(3) 0.001(3)
C15 0.023(4) 0.048(4) 0.028(4) 0.004(3) 0.009(3) 0.008(3)
C16 0.023(3) 0.036(4) 0.026(4) -0.003(3) 0.002(3) 0.010(3)
C17 0.023(3) 0.020(3) 0.021(3) 0.001(2) 0.002(3) 0.009(3)
C18 0.020(3) 0.028(3) 0.022(3) 0.002(3) 0.007(3) 0.010(3)
C19 0.030(4) 0.027(3) 0.021(3) -0.003(3) 0.006(3) 0.020(3)
C20 0.015(3) 0.014(3) 0.031(3) -0.004(2) -0.004(3) 0.005(2)
C21 0.010(3) 0.014(3) 0.023(3) 0.001(2) -0.002(2) 0.004(2)
C22 0.017(3) 0.012(3) 0.026(3) 0.002(2) 0.002(2) 0.005(2)
C23 0.012(3) 0.017(3) 0.022(3) 0.004(2) -0.002(2) 0.006(2)
C24 0.014(3) 0.022(3) 0.023(3) 0.001(3) 0.003(2) 0.005(3)
C25 0.016(3) 0.023(3) 0.026(3) 0.003(3) 0.004(3) 0.011(3)
C26 0.017(3) 0.022(3) 0.016(3) 0.002(2) 0.003(2) 0.010(3)
C27 0.027(4) 0.023(3) 0.029(4) -0.004(3) 0.001(3) 0.015(3)
C28 0.023(3) 0.027(3) 0.024(3) -0.002(3) -0.004(3) 0.011(3)
C29 0.030(4) 0.032(4) 0.048(5) -0.009(3) -0.008(3) 0.011(3)
C30 0.036(5) 0.040(5) 0.061(6) -0.006(4) -0.015(4) 0.008(4)
C31 0.020(4) 0.048(5) 0.053(5) -0.002(4) -0.012(3) 0.012(3)
C32 0.025(4) 0.035(4) 0.033(4) -0.002(3) -0.003(3) 0.016(3)

loop_
_atom_type_symbol
_atom_type_description
_atom_type_scat_dispersion_real
_atom_type_scat_dispersion_imag
_atom_type_scat_source
C C 0.0033 0.0016 'International Tables Vol C Tables 4.2.6.8 and 6.1.1.4'
H H 0.0000 0.0000 'International Tables Vol C Tables 4.2.6.8 and 6.1.1.4'
N N 0.0061 0.0033 'International Tables Vol C Tables 4.2.6.8 and 6.1.1.4'
O O 0.0106 0.0060 'International Tables Vol C Tables 4.2.6.8 and 6.1.1.4'
Cl Cl 0.1484 0.1585 'International Tables Vol C Tables 4.2.6.8 and 6.1.1.4'
Ni Ni 0.3393 1.1124 'International Tables Vol C Tables 4.2.6.8 and 6.1.1.4'

loop_
_geom_angle_atom_site_label_1
_geom_angle_atom_site_label_2
_geom_angle_atom_site_label_3
_geom_angle
_geom_angle_site_symmetry_1
_geom_angle_site_symmetry_3
_geom_angle_publ_flag
N2 Ni1 N8 179.6(2) . . ?
N2 Ni1 N7 101.16(19) . . ?
N8 Ni1 N7 78.89(19) . . ?
N2 Ni1 N1 78.98(19) . . ?
N8 Ni1 N1 101.41(19) . . ?
N7 Ni1 N1 97.63(18) . . ?
N2 Ni1 O1 77.28(17) . . ?
N8 Ni1 O1 102.33(17) . . ?
N7 Ni1 O1 89.15(17) . . ?
N1 Ni1 O1 156.15(17) . . ?
N2 Ni1 O3 103.15(17) . . ?
N8 Ni1 O3 76.78(17) . . ?
N7 Ni1 O3 155.36(17) . . ?
N1 Ni1 O3 90.92(17) . . ?
O1 Ni1 O3 92.28(15) . . ?
N11 Ni2 N5 175.9(2) . . ?
N11 Ni2 N6 104.3(2) . . ?
N5 Ni2 N6 78.9(2) . . ?
N11 Ni2 N12 78.4(2) . . ?
N5 Ni2 N12 104.0(2) . . ?
N6 Ni2 N12 97.7(2) . . ?
N11 Ni2 O2 100.21(18) . . ?
N5 Ni2 O2 76.53(17) . . ?
N6 Ni2 O2 155.33(18) . . ?
N12 Ni2 O2 89.98(18) . . ?
N11 Ni2 O4 75.98(18) . . ?
N5 Ni2 O4 101.51(18) . . ?
N6 Ni2 O4 90.40(18) . . ?
N12 Ni2 O4 154.27(18) . . ?
O2 Ni2 O4 92.70(16) . . ?
C1 N1 C5 118.0(5) . . ?
C1 N1 Ni1 129.3(4) . . ?
C5 N1 Ni1 112.5(4) . . ?
C6 N2 N3 124.3(5) . . ?
C6 N2 Ni1 119.6(4) . . ?
N3 N2 Ni1 116.1(3) . . ?
C7 N3 N2 113.6(5) . . ?
C7 N3 H3C 123.2 . . ?
N2 N3 H3C 123.2 . . ?
N5 N4 C10 113.8(5) . . ?
N5 N4 H4C 123.1 . . ?
C10 N4 H4C 123.1 . . ?
C11 N5 N4 125.1(5) . . ?
C11 N5 Ni2 118.5(4) . . ?
N4 N5 Ni2 116.3(4) . . ?
C16 N6 C12 118.7(6) . . ?
C16 N6 Ni2 129.1(5) . . ?
C12 N6 Ni2 112.3(4) . . ?
C17 N7 C21 118.4(5) . . ?
C17 N7 Ni1 128.5(4) . . ?
C21 N7 Ni1 113.1(4) . . ?
C22 N8 N9 125.7(5) . . ?
C22 N8 Ni1 118.7(4) . . ?
N9 N8 Ni1 115.6(3) . . ?
N8 N9 C23 115.3(5) . . ?
N8 N9 H9C 122.3 . . ?
C23 N9 H9C 122.3 . . ?
C26 N10 N11 114.1(5) . . ?
C26 N10 H10C 123.0 . . ?
N11 N10 H10C 123.0 . . ?
C27 N11 N10 123.6(5) . . ?
C27 N11 Ni2 119.4(4) . . ?
N10 N11 Ni2 117.0(4) . . ?
C32 N12 C28 118.6(5) . . ?
C32 N12 Ni2 129.3(4) . . ?
C28 N12 Ni2 112.1(4) . . ?
C7 O1 Ni1 110.4(4) . . ?
C10 O2 Ni2 112.2(4) . . ?
C23 O3 Ni1 112.1(4) . . ?
C26 O4 Ni2 112.3(4) . . ?
N1 C1 C2 122.5(6) . . ?
N1 C1 H1 118.7 . . ?
C2 C1 H1 118.7 . . ?
C3 C2 C1 118.5(6) . . ?
C3 C2 H2 120.7 . . ?
C1 C2 H2 120.7 . . ?
C4 C3 C2 119.5(6) . . ?
C4 C3 H3 120.2 . . ?
C2 C3 H3 120.2 . . ?
C3 C4 C5 119.7(6) . . ?
C3 C4 H4 120.1 . . ?
C5 C4 H4 120.1 . . ?
N1 C5 C4 121.7(6) . . ?
N1 C5 C6 114.7(5) . . ?
C4 C5 C6 123.5(5) . . ?
N2 C6 C5 114.1(5) . . ?
N2 C6 H6 123.0 . . ?
C5 C6 H6 123.0 . . ?
O1 C7 N3 122.3(5) . . ?
O1 C7 C8 121.3(5) . . ?
N3 C7 C8 116.4(5) . . ?
C9 C8 C7 114.8(5) . . ?
C9 C8 H8A 108.6 . . ?
C7 C8 H8A 108.6 . . ?
C9 C8 H8B 108.6 . . ?
C7 C8 H8B 108.6 . . ?
H8A C8 H8B 107.5 . . ?
C10 C9 C8 114.8(5) . . ?
C10 C9 H9A 108.6 . . ?
C8 C9 H9A 108.6 . . ?
C10 C9 H9B 108.6 . . ?
C8 C9 H9B 108.6 . . ?
H9A C9 H9B 107.5 . . ?
O2 C10 N4 121.1(5) . . ?
O2 C10 C9 122.7(5) . . ?
N4 C10 C9 116.2(5) . . ?
N5 C11 C12 114.8(6) . . ?
N5 C11 H11 122.6 . . ?
C12 C11 H11 122.6 . . ?
N6 C12 C13 122.0(6) . . ?
N6 C12 C11 115.3(5) . . ?
C13 C12 C11 122.7(6) . . ?
C14 C13 C12 118.8(7) . . ?
C14 C13 H13 120.6 . . ?
C12 C13 H13 120.6 . . ?
C13 C14 C15 119.4(6) . . ?
C13 C14 H14 120.3 . . ?
C15 C14 H14 120.3 . . ?
C14 C15 C16 119.2(7) . . ?
C14 C15 H15 120.4 . . ?
C16 C15 H15 120.4 . . ?
N6 C16 C15 121.8(7) . . ?
N6 C16 H16 119.1 . . ?
C15 C16 H16 119.1 . . ?
N7 C17 C18 122.8(6) . . ?
N7 C17 H17 118.6 . . ?
C18 C17 H17 118.6 . . ?
C19 C18 C17 118.5(6) . . ?
C19 C18 H18 120.7 . . ?
C17 C18 H18 120.7 . . ?
C18 C19 C20 119.6(5) . . ?
C18 C19 H19 120.2 . . ?
C20 C19 H19 120.2 . . ?
C19 C20 C21 119.1(5) . . ?
C19 C20 H20 120.4 . . ?
C21 C20 H20 120.4 . . ?
N7 C21 C20 121.6(5) . . ?
N7 C21 C22 114.3(5) . . ?
C20 C21 C22 124.1(5) . . ?
N8 C22 C21 115.1(5) . . ?
N8 C22 H22 122.5 . . ?
C21 C22 H22 122.5 . . ?
O3 C23 N9 120.1(5) . . ?
O3 C23 C24 123.1(5) . . ?
N9 C23 C24 116.8(5) . . ?
C23 C24 C25 113.0(5) . . ?
C23 C24 H24A 109.0 . . ?
C25 C24 H24A 109.0 . . ?
C23 C24 H24B 109.0 . . ?
C25 C24 H24B 109.0 . . ?
H24A C24 H24B 107.8 . . ?
C26 C25 C24 114.4(5) . . ?
C26 C25 H25A 108.7 . . ?
C24 C25 H25A 108.7 . . ?
C26 C25 H25B 108.7 . . ?
C24 C25 H25B 108.7 . . ?
H25A C25 H25B 107.6 . . ?
O4 C26 N10 120.4(5) . . ?
O4 C26 C25 124.0(5) . . ?
N10 C26 C25 115.6(5) . . ?
N11 C27 C28 115.0(6) . . ?
N11 C27 H27 122.5 . . ?
C28 C27 H27 122.5 . . ?
N12 C28 C29 122.0(6) . . ?
N12 C28 C27 115.1(5) . . ?
C29 C28 C27 123.0(6) . . ?
C28 C29 C30 118.9(7) . . ?
C28 C29 H29 120.6 . . ?
C30 C29 H29 120.6 . . ?
C31 C30 C29 119.2(7) . . ?
C31 C30 H30 120.4 . . ?
C29 C30 H30 120.4 . . ?
C30 C31 C32 118.8(7) . . ?
C30 C31 H31 120.6 . . ?
C32 C31 H31 120.6 . . ?
N12 C32 C31 122.5(6) . . ?
N12 C32 H32 118.8 . . ?
C31 C32 H32 118.8 . . ?

loop_
_geom_bond_atom_site_label_1
_geom_bond_atom_site_label_2
_geom_bond_distance
_geom_bond_site_symmetry_2
_geom_bond_publ_flag
Ni1 N2 1.971(5) . ?
Ni1 N8 1.985(5) . ?
Ni1 N7 2.061(5) . ?
Ni1 N1 2.069(5) . ?
Ni1 O1 2.120(4) . ?
Ni1 O3 2.132(4) . ?
Ni2 N11 1.978(5) . ?
Ni2 N5 1.994(5) . ?
Ni2 N6 2.069(5) . ?
Ni2 N12 2.094(5) . ?
Ni2 O2 2.117(4) . ?
Ni2 O4 2.157(4) . ?
N1 C1 1.332(8) . ?
N1 C5 1.359(7) . ?
N2 C6 1.277(7) . ?
N2 N3 1.360(7) . ?
N3 C7 1.334(8) . ?
N3 H3C 0.8600 . ?
N4 N5 1.350(7) . ?
N4 C10 1.353(8) . ?
N4 H4C 0.8600 . ?
N5 C11 1.276(8) . ?
N6 C16 1.331(8) . ?
N6 C12 1.363(8) . ?
N7 C17 1.330(8) . ?
N7 C21 1.359(7) . ?
N8 C22 1.273(7) . ?
N8 N9 1.345(7) . ?
N9 C23 1.359(7) . ?
N9 H9C 0.8600 . ?
N10 C26 1.360(8) . ?
N10 N11 1.364(7) . ?
N10 H10C 0.8600 . ?
N11 C27 1.275(8) . ?
N12 C32 1.316(8) . ?
N12 C28 1.356(8) . ?
O1 C7 1.256(7) . ?
O2 C10 1.247(7) . ?
O3 C23 1.240(7) . ?
O4 C26 1.235(7) . ?
C1 C2 1.390(9) . ?
C1 H1 0.9300 . ?
C2 C3 1.379(9) . ?
C2 H2 0.9300 . ?
C3 C4 1.355(9) . ?
C3 H3 0.9300 . ?
C4 C5 1.379(8) . ?
C4 H4 0.9300 . ?
C5 C6 1.480(8) . ?
C6 H6 0.9300 . ?
C7 C8 1.502(8) . ?
C8 C9 1.495(8) . ?
C8 H8A 0.9700 . ?
C8 H8B 0.9700 . ?
C9 C10 1.486(8) . ?
C9 H9A 0.9700 . ?
C9 H9B 0.9700 . ?
C11 C12 1.460(9) . ?
C11 H11 0.9300 . ?
C12 C13 1.386(9) . ?
C13 C14 1.374(10) . ?
C13 H13 0.9300 . ?
C14 C15 1.381(11) . ?
C14 H14 0.9300 . ?
C15 C16 1.394(10) . ?
C15 H15 0.9300 . ?
C16 H16 0.9300 . ?
C17 C18 1.388(8) . ?
C17 H17 0.9300 . ?
C18 C19 1.373(9) . ?
C18 H18 0.9300 . ?
C19 C20 1.378(9) . ?
C19 H19 0.9300 . ?
C20 C21 1.381(8) . ?
C20 H20 0.9300 . ?
C21 C22 1.472(8) . ?
C22 H22 0.9300 . ?
C23 C24 1.485(8) . ?
C24 C25 1.510(8) . ?
C24 H24A 0.9700 . ?
C24 H24B 0.9700 . ?
C25 C26 1.492(8) . ?
C25 H25A 0.9700 . ?
C25 H25B 0.9700 . ?
C27 C28 1.460(9) . ?
C27 H27 0.9300 . ?
C28 C29 1.377(9) . ?
C29 C30 1.378(11) . ?
C29 H29 0.9300 . ?
C30 C31 1.370(11) . ?
C30 H30 0.9300 . ?
C31 C32 1.392(10) . ?
C31 H31 0.9300 . ?
C32 H32 0.9300 . ?

loop_
_platon_squeeze_void_nr
_platon_squeeze_void_average_x
_platon_squeeze_void_average_y
_platon_squeeze_void_average_z
_platon_squeeze_void_volume
_platon_squeeze_void_count_electrons
1 0.000 0.500 0.000 210.5 70.5
2 0.190 0.474 0.326 8.6 3.8
3 0.809 0.526 0.674 8.3 3.5
